data_1517791
loop_
_publ_author_name
'Terzidis, Michael A.'
'Tsiaras, Vassilios G.'
'Drosos, Nicolaos M.'
'Kasapidou, Paraskevi M.'
'Stephanidou-Stephanatou, Julia'
'Tsoleridis, Constantinos A.'
'Buth, Gernot'
'Kostakis, George E.'

_publ_section_title
;
 Chromeno[2,3-c]pyrroles by one-pot multicomponent domino
 addition--amination reaction
;
_journal_issue 41
_journal_name_full 'Tetrahedron Letters'
_journal_page_first 5601
_journal_page_last 5604
_journal_paper_doi 10.1016/j.tetlet.2014.08.048
_journal_volume 55
_journal_year 2014
_chemical_formula_sum 'C23 H27 N3 O7'
_chemical_formula_weight 457.48
_chemical_name_systematic
; 
 ? 
;
_space_group_IT_number 14
_symmetry_space_group_name_Hall '-P 2ybc'
_symmetry_space_group_name_H-M 'P 1 21/c 1'
_atom_sites_solution_hydrogens geom
_atom_sites_solution_primary direct
_atom_sites_solution_secondary difmap
_audit_creation_method SHELXL-97
_cell_angle_alpha 90.00
_cell_angle_beta 99.689(5)
_cell_angle_gamma 90.00
_cell_formula_units_Z 4
_cell_length_a 5.4515(4)
_cell_length_b 29.250(2)
_cell_length_c 14.0037(9)
_cell_measurement_temperature 150(2)
_cell_volume 2201.1(3)
_computing_structure_refinement 'SHELXL-97 (Sheldrick, 1997)'
_computing_structure_solution 'SHELXS-97 (Sheldrick, 1990)'
_diffrn_ambient_temperature 150(2)
_diffrn_measured_fraction_theta_full 0.963
_diffrn_measured_fraction_theta_max 0.965
_diffrn_radiation_monochromator graphite
_diffrn_radiation_source 'fine-focus sealed tube'
_diffrn_radiation_wavelength 0.80000
_diffrn_reflns_av_R_equivalents 0.2355
_diffrn_reflns_av_sigmaI/netI 0.1523
_diffrn_reflns_limit_h_max 5
_diffrn_reflns_limit_h_min -5
_diffrn_reflns_limit_k_max 31
_diffrn_reflns_limit_k_min -29
_diffrn_reflns_limit_l_max 14
_diffrn_reflns_limit_l_min -15
_diffrn_reflns_number 7910
_diffrn_reflns_theta_full 25.00
_diffrn_reflns_theta_max 25.59
_diffrn_reflns_theta_min 1.57
_exptl_absorpt_coefficient_mu 0.103
_exptl_absorpt_correction_T_max 0.9969
_exptl_absorpt_correction_T_min 0.9918
_exptl_crystal_density_diffrn 1.380
_exptl_crystal_density_method 'not measured'
_exptl_crystal_F_000 968
_exptl_crystal_size_max 0.08
_exptl_crystal_size_mid 0.05
_exptl_crystal_size_min 0.03
_refine_diff_density_max 0.568
_refine_diff_density_min -0.478
_refine_diff_density_rms 0.114
_refine_ls_extinction_method none
_refine_ls_goodness_of_fit_ref 1.497
_refine_ls_hydrogen_treatment mixed
_refine_ls_matrix_type full
_refine_ls_number_parameters 298
_refine_ls_number_reflns 2788
_refine_ls_number_restraints 0
_refine_ls_restrained_S_all 1.497
_refine_ls_R_factor_all 0.1368
_refine_ls_R_factor_gt 0.1283
_refine_ls_shift/su_max 0.001
_refine_ls_shift/su_mean 0.000
_refine_ls_structure_factor_coef Fsqd
_refine_ls_weighting_details 'calc w=1/[\s^2^(Fo^2^)+(0.2000P)^2^+0.0000P] where P=(Fo^2^+2Fc^2^)/3'
_refine_ls_weighting_scheme calc
_refine_ls_wR_factor_gt 0.3520
_refine_ls_wR_factor_ref 0.3598
_reflns_number_gt 2438
_reflns_number_total 2788
_reflns_threshold_expression >2sigma(I)
_cod_data_source_file COMP-5a.cif
_cod_data_source_block mt2
_cod_database_code 1517791

loop_
_symmetry_equiv_pos_as_xyz
'x, y, z'
'-x, y+1/2, -z+1/2'
'-x, -y, -z'
'x, -y-1/2, z-1/2'

loop_
_atom_site_label
_atom_site_type_symbol
_atom_site_fract_x
_atom_site_fract_y
_atom_site_fract_z
_atom_site_U_iso_or_equiv
_atom_site_adp_type
_atom_site_occupancy
_atom_site_symmetry_multiplicity
_atom_site_calc_flag
_atom_site_refinement_flags
C1 C 0.4865(9) 0.03046(17) 0.1883(4) 0.0354(13) Uani 1 1 d .
H1 H 0.4535 0.0144 0.2438 0.043 Uiso 1 1 calc R
C2 C 0.3210(9) 0.02749(15) 0.1031(3) 0.0313(12) Uani 1 1 d .
H2 H 0.1758 0.0091 0.0985 0.038 Uiso 1 1 calc R
C3 C 0.3711(9) 0.05200(16) 0.0244(3) 0.0311(12) Uani 1 1 d .
C4 C 0.5814(8) 0.07883(15) 0.0273(3) 0.0294(12) Uani 1 1 d .
C5 C 0.7479(9) 0.08056(16) 0.1155(4) 0.0343(12) Uani 1 1 d .
H5 H 0.8941 0.0987 0.1202 0.041 Uiso 1 1 calc R
C6 C 0.7030(9) 0.05666(18) 0.1947(4) 0.0380(13) Uani 1 1 d .
H6 H 0.8182 0.0579 0.2537 0.046 Uiso 1 1 calc R
C7 C 0.6339(8) 0.10480(15) -0.0584(3) 0.0304(12) Uani 1 1 d .
C8 C 0.4396(8) 0.09774(16) -0.1413(3) 0.0302(12) Uani 1 1 d .
C9 C 0.2464(8) 0.06988(15) -0.1375(4) 0.0307(12) Uani 1 1 d .
C10 C 0.0896(9) 0.06501(17) -0.2347(3) 0.0326(12) Uani 1 1 d .
C11 C 0.4142(9) 0.11732(15) -0.2422(4) 0.0295(12) Uani 1 1 d .
H11 H 0.5673 0.1116 -0.2710 0.035 Uiso 1 1 calc R
C12 C 0.1438(9) 0.08817(18) -0.4015(4) 0.0374(13) Uani 1 1 d .
H12A H -0.0338 0.0783 -0.4185 0.045 Uiso 1 1 calc R
C13 C 0.2979(13) 0.0511(2) -0.4343(4) 0.0564(16) Uani 1 1 d .
H13A H 0.2647 0.0221 -0.4024 0.068 Uiso 1 1 calc R
H13B H 0.4762 0.0586 -0.4143 0.068 Uiso 1 1 calc R
C14 C 0.2433(16) 0.0446(2) -0.5440(5) 0.070(2) Uani 1 1 d .
H14A H 0.0716 0.0330 -0.5634 0.084 Uiso 1 1 calc R
H14B H 0.3594 0.0217 -0.5634 0.084 Uiso 1 1 calc R
C15 C 0.2717(11) 0.0900(2) -0.5959(4) 0.0495(15) Uani 1 1 d .
H15A H 0.4485 0.0995 -0.5833 0.059 Uiso 1 1 calc R
H15B H 0.2219 0.0857 -0.6667 0.059 Uiso 1 1 calc R
C16 C 0.1166(12) 0.1262(2) -0.5625(4) 0.0502(15) Uani 1 1 d .
H16A H -0.0610 0.1184 -0.5832 0.060 Uiso 1 1 calc R
H16B H 0.1484 0.1554 -0.5940 0.060 Uiso 1 1 calc R
C17 C 0.1666(13) 0.1329(2) -0.4532(4) 0.0508(15) Uani 1 1 d .
H17A H 0.3361 0.1454 -0.4331 0.061 Uiso 1 1 calc R
H17B H 0.0463 0.1551 -0.4347 0.061 Uiso 1 1 calc R
C18 C 0.1490(9) 0.19864(15) -0.1212(3) 0.0308(13) Uani 1 1 d .
C19 C -0.1050(11) 0.24184(19) -0.0308(4) 0.0438(14) Uani 1 1 d .
H19A H 0.0510 0.2546 0.0060 0.053 Uiso 1 1 calc R
H19B H -0.1671 0.2179 0.0090 0.053 Uiso 1 1 calc R
C20 C -0.2966(11) 0.27887(17) -0.0556(4) 0.0423(14) Uani 1 1 d .
H20A H -0.3330 0.2927 0.0042 0.063 Uiso 1 1 calc R
H20B H -0.4492 0.2657 -0.0922 0.063 Uiso 1 1 calc R
H20C H -0.2323 0.3023 -0.0949 0.063 Uiso 1 1 calc R
C21 C 0.4847(8) 0.19795(15) -0.2853(3) 0.0282(12) Uani 1 1 d .
C22 C 0.5119(11) 0.27659(17) -0.3231(4) 0.0415(14) Uani 1 1 d .
H22A H 0.5141 0.2702 -0.3924 0.050 Uiso 1 1 calc R
H22B H 0.6857 0.2799 -0.2893 0.050 Uiso 1 1 calc R
C23 C 0.3660(13) 0.31984(18) -0.3124(5) 0.0538(16) Uani 1 1 d .
H23A H 0.4424 0.3456 -0.3413 0.081 Uiso 1 1 calc R
H23B H 0.3671 0.3259 -0.2435 0.081 Uiso 1 1 calc R
H23C H 0.1940 0.3160 -0.3455 0.081 Uiso 1 1 calc R
N1 N 0.1990(7) 0.09234(14) -0.2951(3) 0.0315(11) Uani 1 1 d .
N2 N 0.3578(7) 0.16633(13) -0.2401(3) 0.0283(10) Uani 1 1 d .
N3 N 0.1396(7) 0.17832(13) -0.2097(3) 0.0282(10) Uani 1 1 d .
H3 H -0.0046 0.1730 -0.2468 0.034 Uiso 1 1 calc R
O1 O 0.1975(6) 0.04667(10) -0.0616(2) 0.0313(10) Uani 1 1 d .
O2 O 0.8219(6) 0.12700(11) -0.0590(3) 0.0383(10) Uani 1 1 d .
O3 O -0.0945(6) 0.04093(12) -0.2576(2) 0.0401(11) Uani 1 1 d .
O5 O 0.3162(6) 0.19516(12) -0.0540(2) 0.0386(10) Uani 1 1 d .
O6 O -0.0614(6) 0.22286(11) -0.1228(2) 0.0347(10) Uani 1 1 d .
O7 O 0.6603(6) 0.18855(11) -0.3247(2) 0.0319(10) Uani 1 1 d .
O8 O 0.3879(6) 0.23960(10) -0.2802(2) 0.0328(10) Uani 1 1 d .

loop_
_atom_site_aniso_label
_atom_site_aniso_U_11
_atom_site_aniso_U_22
_atom_site_aniso_U_33
_atom_site_aniso_U_23
_atom_site_aniso_U_13
_atom_site_aniso_U_12
C1 0.031(3) 0.041(3) 0.034(3) 0.004(2) 0.004(2) 0.003(2)
C2 0.025(3) 0.032(2) 0.035(3) 0.000(2) 0.000(2) 0.0009(19)
C3 0.023(3) 0.034(2) 0.034(3) 0.004(2) -0.001(2) 0.0045(18)
C4 0.021(3) 0.034(2) 0.032(3) -0.003(2) 0.000(2) 0.0000(18)
C5 0.024(3) 0.035(3) 0.042(3) -0.002(2) -0.001(2) -0.0017(18)
C6 0.035(3) 0.043(3) 0.034(3) 0.000(2) 0.001(2) 0.002(2)
C7 0.018(3) 0.035(2) 0.037(3) 0.001(2) 0.000(2) -0.0004(19)
C8 0.023(3) 0.035(2) 0.032(3) -0.001(2) 0.001(2) -0.0009(19)
C9 0.021(3) 0.032(2) 0.038(3) 0.005(2) 0.002(2) 0.0011(18)
C10 0.022(3) 0.038(3) 0.036(3) -0.002(2) 0.000(2) -0.003(2)
C11 0.027(3) 0.031(2) 0.029(3) 0.002(2) -0.0017(19) -0.0037(18)
C12 0.028(3) 0.051(3) 0.032(3) -0.009(2) 0.000(2) -0.011(2)
C13 0.071(4) 0.048(3) 0.046(3) -0.006(3) -0.003(3) 0.011(3)
C14 0.095(6) 0.066(4) 0.044(4) -0.011(3) 0.001(3) 0.029(4)
C15 0.045(3) 0.066(4) 0.036(3) -0.003(3) 0.003(2) -0.006(3)
C16 0.058(4) 0.052(3) 0.037(3) 0.005(3) -0.002(3) 0.006(3)
C17 0.065(4) 0.046(3) 0.039(3) -0.001(3) 0.001(3) 0.009(3)
C18 0.025(3) 0.035(3) 0.032(3) -0.001(2) 0.003(2) -0.0038(19)
C19 0.043(3) 0.054(3) 0.033(3) -0.014(2) 0.004(2) 0.000(2)
C20 0.043(3) 0.039(3) 0.046(3) -0.004(2) 0.009(2) 0.000(2)
C21 0.023(3) 0.029(3) 0.029(2) 0.002(2) -0.004(2) -0.0027(18)
C22 0.046(3) 0.033(3) 0.046(3) 0.008(2) 0.008(3) -0.006(2)
C23 0.073(4) 0.034(3) 0.056(4) 0.005(3) 0.013(3) -0.001(2)
N1 0.027(2) 0.040(2) 0.027(2) 0.0016(17) -0.0006(17) -0.0077(16)
N2 0.020(2) 0.034(2) 0.031(2) 0.0094(17) 0.0023(17) 0.0019(15)
N3 0.019(2) 0.034(2) 0.031(2) 0.0032(17) 0.0024(16) -0.0012(15)
O1 0.0226(19) 0.0376(19) 0.0312(18) 0.0034(14) -0.0020(14) -0.0060(13)
O2 0.023(2) 0.042(2) 0.047(2) 0.0057(16) -0.0012(16) -0.0071(15)
O3 0.033(2) 0.048(2) 0.035(2) 0.0049(16) -0.0059(16) -0.0131(16)
O5 0.029(2) 0.049(2) 0.035(2) -0.0006(16) -0.0026(17) -0.0039(15)
O6 0.029(2) 0.043(2) 0.0314(19) -0.0073(15) 0.0034(14) 0.0014(14)
O7 0.022(2) 0.0415(19) 0.0321(18) 0.0054(14) 0.0032(15) -0.0024(13)
O8 0.032(2) 0.0281(18) 0.0376(19) 0.0028(13) 0.0043(15) -0.0029(13)

loop_
_atom_type_symbol
_atom_type_description
_atom_type_scat_dispersion_real
_atom_type_scat_dispersion_imag
_atom_type_scat_source
C C 0.0033 0.0016 'International Tables Vol C Tables 4.2.6.8 and 6.1.1.4'
H H 0.0000 0.0000 'International Tables Vol C Tables 4.2.6.8 and 6.1.1.4'
N N 0.0061 0.0033 'International Tables Vol C Tables 4.2.6.8 and 6.1.1.4'
O O 0.0106 0.0060 'International Tables Vol C Tables 4.2.6.8 and 6.1.1.4'

loop_
_geom_angle_atom_site_label_1
_geom_angle_atom_site_label_2
_geom_angle_atom_site_label_3
_geom_angle
C2 C1 C6 121.1(4)
C2 C1 H1 119.5
C6 C1 H1 119.5
C1 C2 C3 118.1(4)
C1 C2 H2 120.9
C3 C2 H2 120.9
C2 C3 C4 123.1(5)
C2 C3 O1 115.5(4)
C4 C3 O1 121.4(4)
C3 C4 C5 117.1(4)
C3 C4 C7 122.5(4)
C5 C4 C7 120.5(4)
C6 C5 C4 121.2(4)
C6 C5 H5 119.4
C4 C5 H5 119.4
C5 C6 C1 119.5(5)
C5 C6 H6 120.2
C1 C6 H6 120.2
O2 C7 C8 125.1(4)
O2 C7 C4 123.7(4)
C8 C7 C4 111.1(4)
C9 C8 C7 121.9(4)
C9 C8 C11 108.6(4)
C7 C8 C11 129.5(4)
O1 C9 C8 127.5(5)
O1 C9 C10 121.5(4)
C8 C9 C10 110.9(4)
O3 C10 N1 126.6(4)
O3 C10 C9 127.9(4)
N1 C10 C9 105.4(4)
N2 C11 N1 110.1(4)
N2 C11 C8 109.8(4)
N1 C11 C8 102.9(3)
N2 C11 H11 111.3
N1 C11 H11 111.3
C8 C11 H11 111.3
N1 C12 C13 110.0(5)
N1 C12 C17 113.2(4)
C13 C12 C17 112.7(4)
N1 C12 H12A 106.8
C13 C12 H12A 106.8
C17 C12 H12A 106.8
C12 C13 C14 112.1(5)
C12 C13 H13A 109.2
C14 C13 H13A 109.2
C12 C13 H13B 109.2
C14 C13 H13B 109.2
H13A C13 H13B 107.9
C13 C14 C15 110.6(6)
C13 C14 H14A 109.5
C15 C14 H14A 109.5
C13 C14 H14B 109.5
C15 C14 H14B 109.5
H14A C14 H14B 108.1
C16 C15 C14 111.2(5)
C16 C15 H15A 109.4
C14 C15 H15A 109.4
C16 C15 H15B 109.4
C14 C15 H15B 109.4
H15A C15 H15B 108.0
C15 C16 C17 113.2(5)
C15 C16 H16A 108.9
C17 C16 H16A 108.9
C15 C16 H16B 108.9
C17 C16 H16B 108.9
H16A C16 H16B 107.7
C12 C17 C16 110.9(5)
C12 C17 H17A 109.5
C16 C17 H17A 109.5
C12 C17 H17B 109.5
C16 C17 H17B 109.5
H17A C17 H17B 108.0
O5 C18 O6 126.3(4)
O5 C18 N3 125.6(4)
O6 C18 N3 108.2(4)
O6 C19 C20 106.2(4)
O6 C19 H19A 110.5
C20 C19 H19A 110.5
O6 C19 H19B 110.5
C20 C19 H19B 110.5
H19A C19 H19B 108.7
C19 C20 H20A 109.5
C19 C20 H20B 109.5
H20A C20 H20B 109.5
C19 C20 H20C 109.5
H20A C20 H20C 109.5
H20B C20 H20C 109.5
O7 C21 O8 125.5(4)
O7 C21 N2 123.7(4)
O8 C21 N2 110.8(4)
O8 C22 C23 106.9(4)
O8 C22 H22A 110.3
C23 C22 H22A 110.3
O8 C22 H22B 110.3
C23 C22 H22B 110.3
H22A C22 H22B 108.6
C22 C23 H23A 109.5
C22 C23 H23B 109.5
H23A C23 H23B 109.5
C22 C23 H23C 109.5
H23A C23 H23C 109.5
H23B C23 H23C 109.5
C10 N1 C12 122.6(4)
C10 N1 C11 111.8(4)
C12 N1 C11 124.0(4)
C21 N2 N3 120.1(4)
C21 N2 C11 121.7(3)
N3 N2 C11 116.8(3)
C18 N3 N2 119.3(4)
C18 N3 H3 120.4
N2 N3 H3 120.4
C9 O1 C3 115.6(3)
C18 O6 C19 116.8(4)
C21 O8 C22 116.1(3)

loop_
_geom_bond_atom_site_label_1
_geom_bond_atom_site_label_2
_geom_bond_distance
C1 C2 1.372(7)
C1 C6 1.397(7)
C1 H1 0.9500
C2 C3 1.381(7)
C2 H2 0.9500
C3 C4 1.384(7)
C3 O1 1.409(6)
C4 C5 1.406(7)
C4 C7 1.488(7)
C5 C6 1.367(7)
C5 H5 0.9500
C6 H6 0.9500
C7 O2 1.214(6)
C7 C8 1.448(7)
C8 C9 1.340(7)
C8 C11 1.509(7)
C9 O1 1.326(6)
C9 C10 1.487(7)
C10 O3 1.224(6)
C10 N1 1.371(6)
C11 N2 1.468(6)
C11 N1 1.472(6)
C11 H11 1.0000
C12 N1 1.474(7)
C12 C13 1.491(8)
C12 C17 1.509(8)
C12 H12A 1.0000
C13 C14 1.526(9)
C13 H13A 0.9900
C13 H13B 0.9900
C14 C15 1.534(10)
C14 H14A 0.9900
C14 H14B 0.9900
C15 C16 1.481(9)
C15 H15A 0.9900
C15 H15B 0.9900
C16 C17 1.521(8)
C16 H16A 0.9900
C16 H16B 0.9900
C17 H17A 0.9900
C17 H17B 0.9900
C18 O5 1.198(6)
C18 O6 1.345(6)
C18 N3 1.368(6)
C19 O6 1.459(6)
C19 C20 1.504(8)
C19 H19A 0.9900
C19 H19B 0.9900
C20 H20A 0.9800
C20 H20B 0.9800
C20 H20C 0.9800
C21 O7 1.214(5)
C21 O8 1.334(6)
C21 N2 1.372(6)
C22 O8 1.459(6)
C22 C23 1.515(8)
C22 H22A 0.9900
C22 H22B 0.9900
C23 H23A 0.9800
C23 H23B 0.9800
C23 H23C 0.9800
N2 N3 1.374(5)
N3 H3 0.8800
